data_7110721
loop_
_publ_author_name
'A. Kretzschmar, Eike'
'Kipke, Jennifer'
'Sundermeyer, J\"org'

_publ_section_title
;
 The first chiral diimido chelate complexes of molybdenum and tungsten:
 transition metal diimido complexes on the way to asymmetric catalysis
;
_journal_issue 23
_journal_name_full 'Chemical Communications'
_journal_page_first 2381
_journal_paper_doi 10.1039/a907525i
_journal_year 1999
_chemical_formula_sum 'C42 H46 Cl2 Mo N2 O4'
_chemical_formula_weight 809.65
_space_group_IT_number 4
_symmetry_cell_setting monoclinic
_symmetry_space_group_name_Hall 'P 2yb'
_symmetry_space_group_name_H-M 'P 1 21 1'
_atom_sites_solution_hydrogens geom
_atom_sites_solution_primary direct
_atom_sites_solution_secondary difmap
_audit_creation_method SHELXL-97
_cell_angle_alpha 90.000(8)
_cell_angle_beta 91.504(10)
_cell_angle_gamma 90.000(12)
_cell_formula_units_Z 2
_cell_length_a 10.5718(14)
_cell_length_b 14.8923(14)
_cell_length_c 12.5186(11)
_cell_measurement_temperature 223(2)
_cell_volume 1970.2(4)
_computing_structure_refinement 'SHELXL-97 (Sheldrick, 1997)'
_computing_structure_solution 'SHELXS-97 (Sheldrick, 1990)'
_diffrn_ambient_temperature 223(2)
_diffrn_measured_fraction_theta_full 0.955
_diffrn_measured_fraction_theta_max 0.955
_diffrn_radiation_monochromator graphite
_diffrn_radiation_source 'fine-focus sealed tube'
_diffrn_radiation_type MoK\a
_diffrn_radiation_wavelength 0.71073
_diffrn_reflns_av_R_equivalents 0.0205
_diffrn_reflns_av_sigmaI/netI 0.0406
_diffrn_reflns_limit_h_max 12
_diffrn_reflns_limit_h_min 0
_diffrn_reflns_limit_k_max 14
_diffrn_reflns_limit_k_min -14
_diffrn_reflns_limit_l_max 14
_diffrn_reflns_limit_l_min -14
_diffrn_reflns_number 6389
_diffrn_reflns_theta_full 25.01
_diffrn_reflns_theta_max 25.01
_diffrn_reflns_theta_min 1.93
_exptl_absorpt_coefficient_mu 0.511
_exptl_absorpt_correction_T_max 0.8828
_exptl_absorpt_correction_T_min 0.8413
_exptl_crystal_density_diffrn 1.365
_exptl_crystal_density_method 'not measured'
_exptl_crystal_F_000 840
_exptl_crystal_size_max 0.35
_exptl_crystal_size_mid 0.30
_exptl_crystal_size_min 0.25
_refine_diff_density_max 0.661
_refine_diff_density_min -0.328
_refine_diff_density_rms 0.054
_refine_ls_abs_structure_details 'Flack H D (1983), Acta Cryst. A39, 876-881'
_refine_ls_abs_structure_Flack 0.01(3)
_refine_ls_extinction_method none
_refine_ls_goodness_of_fit_ref 1.022
_refine_ls_matrix_type full
_refine_ls_number_parameters 465
_refine_ls_number_reflns 6027
_refine_ls_number_restraints 1
_refine_ls_restrained_S_all 1.022
_refine_ls_R_factor_all 0.0344
_refine_ls_R_factor_gt 0.0319
_refine_ls_shift/su_max 0.001
_refine_ls_shift/su_mean 0.000
_refine_ls_structure_factor_coef Fsqd
_refine_ls_weighting_details 'calc w=1/[\s^2^(Fo^2^)+(0.0567P)^2^+0.1820P] where P=(Fo^2^+2Fc^2^)/3'
_refine_ls_weighting_scheme calc
_refine_ls_wR_factor_gt 0.0817
_refine_ls_wR_factor_ref 0.0837
_reflns_number_gt 5748
_reflns_number_total 6027
_reflns_threshold_expression >2sigma(I)
_cod_data_source_file 907525isup1.cif
_cod_data_source_block ek01
_cod_depositor_comments
;
The following automatic conversions were performed:

data name '_atom_site_symmetry_multiplicit' was replaced with
'_atom_site_symmetry_multiplicity' as specified in the replacement
file 'data/replacement-values/replacement_tags.lst'.

Automatic conversion script
Id: cif_correct_tags 9268 2022-04-12 08:56:07Z antanas 
;
_cod_original_sg_symbol_H-M P21
_cod_database_code 7110721

loop_
_symmetry_equiv_pos_as_xyz
'x, y, z'
'-x, y+1/2, -z'

loop_
_atom_site_label
_atom_site_type_symbol
_atom_site_fract_x
_atom_site_fract_y
_atom_site_fract_z
_atom_site_U_iso_or_equiv
_atom_site_adp_type
_atom_site_occupancy
_atom_site_symmetry_multiplicity
_atom_site_calc_flag
_atom_site_refinement_flags
Mo1 Mo 0.28618(2) 0.198020(17) 0.222518(18) 0.02514(9) Uani 1 1 d .
Cl1 Cl 0.29664(9) 0.35094(6) 0.28445(7) 0.0394(2) Uani 1 1 d .
Cl2 Cl 0.20442(9) 0.06852(6) 0.12977(8) 0.0419(2) Uani 1 1 d .
N1 N 0.4405(2) 0.1942(3) 0.17849(18) 0.0269(5) Uani 1 1 d .
N2 N 0.3072(3) 0.14441(19) 0.3451(2) 0.0284(6) Uani 1 1 d .
O1 O 0.7103(2) 0.14033(16) 0.35724(19) 0.0324(6) Uani 1 1 d .
O2 O 0.5970(2) 0.02201(18) 0.4205(2) 0.0384(6) Uani 1 1 d .
O3 O 0.2070(2) 0.26724(19) 0.06438(19) 0.0371(6) Uani 1 1 d .
O4 O 0.0659(2) 0.22835(17) 0.23349(19) 0.0360(6) Uani 1 1 d .
C1 C 0.5751(3) 0.1840(3) 0.2038(2) 0.0264(8) Uani 1 1 d .
C2 C 0.5823(3) 0.1571(2) 0.3251(3) 0.0260(7) Uani 1 1 d .
H2B H 0.5497 0.2076 0.3679 0.031 Uiso 1 1 calc R
C3 C 0.5096(3) 0.0706(2) 0.3541(3) 0.0294(7) Uani 1 1 d .
H3A H 0.4910 0.0357 0.2883 0.035 Uiso 1 1 calc R
C4 C 0.3842(3) 0.0867(2) 0.4146(3) 0.0285(7) Uani 1 1 d .
C5 C 0.7217(3) 0.0561(3) 0.4121(3) 0.0369(8) Uani 1 1 d .
C6 C 0.7998(4) -0.0091(3) 0.3482(4) 0.0538(11) Uani 1 1 d .
H6A H 0.7568 -0.0214 0.2804 0.081 Uiso 1 1 calc R
H6B H 0.8106 -0.0646 0.3880 0.081 Uiso 1 1 calc R
H6C H 0.8821 0.0171 0.3354 0.081 Uiso 1 1 calc R
C7 C 0.7772(5) 0.0722(3) 0.5233(4) 0.0519(12) Uani 1 1 d .
H7A H 0.7207 0.1103 0.5630 0.078 Uiso 1 1 calc R
H7B H 0.8588 0.1014 0.5182 0.078 Uiso 1 1 calc R
H7C H 0.7876 0.0152 0.5600 0.078 Uiso 1 1 calc R
C8 C 0.2687(5) 0.2486(4) -0.0351(3) 0.0550(12) Uani 1 1 d .
H8A H 0.2398 0.2912 -0.0891 0.083 Uiso 1 1 calc R
H8B H 0.2480 0.1881 -0.0584 0.083 Uiso 1 1 calc R
H8C H 0.3596 0.2540 -0.0245 0.083 Uiso 1 1 calc R
C9 C 0.0721(4) 0.2693(3) 0.0517(3) 0.0456(10) Uani 1 1 d .
H9A H 0.0404 0.2103 0.0288 0.055 Uiso 1 1 calc R
H9B H 0.0467 0.3137 -0.0024 0.055 Uiso 1 1 calc R
C10 C 0.0194(4) 0.2937(3) 0.1572(3) 0.0443(10) Uani 1 1 d .
H10A H 0.0470 0.3541 0.1783 0.053 Uiso 1 1 calc R
H10B H -0.0733 0.2927 0.1532 0.053 Uiso 1 1 calc R
C11 C 0.0148(4) 0.2444(3) 0.3391(3) 0.0507(11) Uani 1 1 d .
H11A H -0.0769 0.2426 0.3344 0.076 Uiso 1 1 calc R
H11B H 0.0421 0.3029 0.3648 0.076 Uiso 1 1 calc R
H11C H 0.0452 0.1983 0.3882 0.076 Uiso 1 1 calc R
C20 C 0.6340(3) 0.2764(2) 0.1826(3) 0.0258(7) Uani 1 1 d .
C21 C 0.6435(4) 0.3055(3) 0.0771(3) 0.0374(9) Uani 1 1 d .
H21A H 0.6166 0.2673 0.0211 0.045 Uiso 1 1 calc R
C22 C 0.6916(4) 0.3893(3) 0.0533(3) 0.0450(10) Uani 1 1 d .
H22A H 0.6979 0.4072 -0.0184 0.054 Uiso 1 1 calc R
C23 C 0.7305(4) 0.4468(3) 0.1343(4) 0.0444(10) Uani 1 1 d .
H23A H 0.7629 0.5038 0.1182 0.053 Uiso 1 1 calc R
C24 C 0.7214(4) 0.4196(3) 0.2388(3) 0.0426(9) Uani 1 1 d .
H24A H 0.7470 0.4586 0.2943 0.051 Uiso 1 1 calc R
C25 C 0.6745(4) 0.3346(3) 0.2635(3) 0.0356(8) Uani 1 1 d .
H25A H 0.6701 0.3166 0.3352 0.043 Uiso 1 1 calc R
C30 C 0.6326(3) 0.1128(3) 0.1306(3) 0.0288(8) Uani 1 1 d .
C31 C 0.5583(4) 0.0551(3) 0.0697(3) 0.0403(9) Uani 1 1 d .
H31A H 0.4697 0.0572 0.0743 0.048 Uiso 1 1 calc R
C32 C 0.6143(5) -0.0063(3) 0.0011(4) 0.0515(11) Uani 1 1 d .
H32A H 0.5631 -0.0451 -0.0406 0.062 Uiso 1 1 calc R
C33 C 0.7431(4) -0.0105(3) -0.0056(4) 0.0521(11) Uani 1 1 d .
H33A H 0.7802 -0.0515 -0.0525 0.062 Uiso 1 1 calc R
C34 C 0.8183(4) 0.0453(3) 0.0560(3) 0.0446(10) Uani 1 1 d .
H34A H 0.9068 0.0414 0.0525 0.054 Uiso 1 1 calc R
C35 C 0.7643(4) 0.1072(3) 0.1231(3) 0.0367(8) Uani 1 1 d .
H35A H 0.8163 0.1460 0.1641 0.044 Uiso 1 1 calc R
C40 C 0.4077(4) 0.1334(3) 0.5239(3) 0.0346(9) Uani 1 1 d .
C41 C 0.4560(4) 0.0821(3) 0.6100(3) 0.0471(10) Uani 1 1 d .
H41A H 0.4742 0.0208 0.6007 0.057 Uiso 1 1 calc R
C42 C 0.4767(5) 0.1227(4) 0.7086(3) 0.0625(14) Uani 1 1 d .
H42A H 0.5107 0.0887 0.7658 0.075 Uiso 1 1 calc R
C43 C 0.4485(4) 0.2108(5) 0.7243(3) 0.0645(16) Uani 1 1 d .
H43A H 0.4625 0.2372 0.7918 0.077 Uiso 1 1 calc R
C44 C 0.3987(4) 0.2619(3) 0.6394(4) 0.0540(12) Uani 1 1 d .
H44A H 0.3788 0.3228 0.6496 0.065 Uiso 1 1 calc R
C45 C 0.3789(4) 0.2221(3) 0.5400(3) 0.0414(10) Uani 1 1 d .
H45A H 0.3454 0.2564 0.4830 0.050 Uiso 1 1 calc R
C50 C 0.3091(3) -0.0008(2) 0.4297(3) 0.0310(8) Uani 1 1 d .
C51 C 0.3585(4) -0.0844(3) 0.4102(3) 0.0431(10) Uani 1 1 d .
H51A H 0.4408 -0.0895 0.3843 0.052 Uiso 1 1 calc R
C52 C 0.2880(4) -0.1621(3) 0.4286(3) 0.0469(10) Uani 1 1 d .
H52A H 0.3234 -0.2189 0.4159 0.056 Uiso 1 1 calc R
C53 C 0.1669(4) -0.1555(3) 0.4652(3) 0.0453(11) Uani 1 1 d .
H53A H 0.1188 -0.2076 0.4765 0.054 Uiso 1 1 calc R
C54 C 0.1166(4) -0.0721(3) 0.4851(3) 0.0471(11) Uani 1 1 d .
H54A H 0.0340 -0.0675 0.5106 0.057 Uiso 1 1 calc R
C55 C 0.1865(4) 0.0053(3) 0.4680(3) 0.0395(9) Uani 1 1 d .
H55A H 0.1512 0.0619 0.4821 0.047 Uiso 1 1 calc R
C60 C -0.0467(8) 0.2632(6) -0.2236(5) 0.094(3) Uani 1 1 d .
C61 C 0.0603(7) 0.2385(6) -0.2673(5) 0.082(2) Uani 1 1 d .
H61A H 0.1192 0.2838 -0.2823 0.099 Uiso 1 1 calc R
C62 C 0.0917(7) 0.1532(5) -0.2922(5) 0.0762(18) Uani 1 1 d .
H62A H 0.1677 0.1401 -0.3263 0.091 Uiso 1 1 calc R
C63 C 0.0055(7) 0.0842(5) -0.2650(5) 0.089(2) Uani 1 1 d .
H63A H 0.0228 0.0232 -0.2775 0.107 Uiso 1 1 calc R
C64 C -0.1021(9) 0.1113(7) -0.2204(5) 0.107(3) Uani 1 1 d .
H64A H -0.1600 0.0660 -0.2033 0.128 Uiso 1 1 calc R
C65 C -0.1372(5) 0.1972(7) -0.1970(4) 0.0790(14) Uani 1 1 d .
H65A H -0.2148 0.2114 -0.1661 0.095 Uiso 1 1 calc R
C66 C -0.0734(10) 0.3544(6) -0.2002(6) 0.133(4) Uani 1 1 d .
H66A H -0.0618 0.3907 -0.2636 0.200 Uiso 1 1 calc R
H66B H -0.0165 0.3752 -0.1434 0.200 Uiso 1 1 calc R
H66C H -0.1602 0.3598 -0.1776 0.200 Uiso 1 1 calc R

loop_
_atom_site_aniso_label
_atom_site_aniso_U_11
_atom_site_aniso_U_22
_atom_site_aniso_U_33
_atom_site_aniso_U_23
_atom_site_aniso_U_13
_atom_site_aniso_U_12
Mo1 0.02261(13) 0.02414(15) 0.02881(12) 0.00120(13) 0.00341(8) 0.00120(15)
Cl1 0.0444(5) 0.0277(5) 0.0462(5) -0.0048(4) 0.0016(4) -0.0013(4)
Cl2 0.0391(5) 0.0326(5) 0.0541(6) -0.0115(4) 0.0044(4) -0.0052(4)
N1 0.0271(12) 0.0223(13) 0.0313(11) 0.0020(15) 0.0030(9) 0.0005(17)
N2 0.0276(15) 0.0226(16) 0.0352(14) 0.0009(12) 0.0071(12) 0.0009(12)
O1 0.0247(12) 0.0305(15) 0.0418(13) 0.0107(10) -0.0012(10) -0.0020(10)
O2 0.0311(14) 0.0324(15) 0.0516(15) 0.0176(12) -0.0010(11) -0.0001(11)
O3 0.0362(14) 0.0443(16) 0.0307(12) 0.0034(11) -0.0017(11) 0.0026(12)
O4 0.0277(13) 0.0369(16) 0.0437(13) 0.0029(10) 0.0092(10) 0.0040(10)
C1 0.0234(14) 0.028(2) 0.0278(14) 0.0021(14) 0.0035(11) 0.0012(15)
C2 0.0246(17) 0.0252(16) 0.0282(16) 0.0014(13) 0.0019(13) -0.0023(14)
C3 0.0300(18) 0.0244(19) 0.0339(17) 0.0065(13) 0.0019(14) 0.0024(15)
C4 0.0283(18) 0.030(2) 0.0272(16) 0.0042(13) 0.0036(13) -0.0010(15)
C5 0.033(2) 0.032(2) 0.045(2) 0.0075(16) -0.0029(16) 0.0031(17)
C6 0.047(3) 0.040(3) 0.075(3) 0.005(2) 0.006(2) 0.011(2)
C7 0.055(3) 0.053(3) 0.048(2) 0.012(2) -0.009(2) -0.007(2)
C8 0.064(3) 0.074(3) 0.0270(18) 0.0006(19) 0.0077(18) 0.004(2)
C9 0.035(2) 0.057(3) 0.044(2) 0.0098(18) -0.0070(17) 0.002(2)
C10 0.030(2) 0.043(3) 0.059(2) 0.0098(19) -0.0019(18) 0.0047(18)
C11 0.039(2) 0.061(3) 0.054(2) -0.004(2) 0.0208(19) 0.011(2)
C20 0.0214(16) 0.0263(18) 0.0300(17) 0.0041(14) 0.0037(14) 0.0047(15)
C21 0.044(2) 0.038(2) 0.0310(18) 0.0036(16) 0.0035(16) -0.0029(18)
C22 0.052(3) 0.040(3) 0.043(2) 0.0170(18) 0.0052(19) -0.003(2)
C23 0.046(2) 0.024(2) 0.064(3) 0.0082(18) 0.0066(19) -0.0036(18)
C24 0.048(2) 0.028(2) 0.053(2) -0.0068(17) 0.0111(18) -0.0086(18)
C25 0.040(2) 0.033(2) 0.0342(18) 0.0009(15) 0.0078(15) -0.0084(18)
C30 0.0316(19) 0.0262(19) 0.0289(18) -0.0013(15) 0.0061(16) 0.0034(16)
C31 0.036(2) 0.039(2) 0.046(2) -0.0087(17) 0.0059(16) -0.0065(18)
C32 0.057(3) 0.040(3) 0.059(3) -0.016(2) 0.014(2) -0.009(2)
C33 0.053(3) 0.040(3) 0.065(3) -0.014(2) 0.021(2) 0.003(2)
C34 0.037(2) 0.044(2) 0.054(2) -0.0005(19) 0.0169(18) 0.0058(19)
C35 0.032(2) 0.039(2) 0.0394(19) 0.0021(16) 0.0095(15) -0.0014(17)
C40 0.035(2) 0.039(3) 0.0299(17) 0.0037(16) 0.0065(14) -0.0094(18)
C41 0.050(2) 0.052(3) 0.039(2) 0.0066(18) 0.0019(18) -0.010(2)
C42 0.062(3) 0.093(4) 0.033(2) 0.007(3) -0.003(2) -0.024(3)
C43 0.066(3) 0.092(5) 0.036(2) -0.015(3) 0.0117(18) -0.035(3)
C44 0.054(3) 0.053(3) 0.056(3) -0.015(2) 0.019(2) -0.015(2)
C45 0.041(2) 0.045(3) 0.0382(19) -0.0006(16) 0.0090(15) -0.0134(19)
C50 0.0322(19) 0.032(2) 0.0283(17) 0.0059(14) 0.0010(14) -0.0057(16)
C51 0.042(2) 0.033(2) 0.055(2) 0.0035(18) 0.0111(18) -0.0051(18)
C52 0.052(3) 0.032(2) 0.057(2) -0.0025(18) 0.006(2) -0.011(2)
C53 0.052(3) 0.042(3) 0.042(2) 0.0064(18) -0.0034(19) -0.019(2)
C54 0.035(2) 0.058(3) 0.049(2) 0.011(2) 0.0059(18) -0.010(2)
C55 0.038(2) 0.034(2) 0.046(2) 0.0101(16) 0.0044(17) 0.0002(17)
C60 0.122(6) 0.100(6) 0.057(3) -0.009(3) -0.033(4) 0.046(5)
C61 0.069(4) 0.114(6) 0.063(3) -0.013(3) -0.017(3) 0.010(4)
C62 0.070(4) 0.084(4) 0.075(4) 0.002(3) -0.006(3) -0.007(4)
C63 0.099(5) 0.094(5) 0.072(4) -0.013(3) -0.020(4) 0.035(4)
C64 0.139(7) 0.132(8) 0.049(3) 0.015(4) -0.013(4) 0.014(6)
C65 0.076(3) 0.106(5) 0.055(3) 0.004(4) -0.001(2) 0.003(5)
C66 0.189(10) 0.126(7) 0.083(5) 0.001(5) -0.038(5) 0.057(7)

loop_
_atom_type_symbol
_atom_type_description
_atom_type_scat_dispersion_real
_atom_type_scat_dispersion_imag
_atom_type_scat_source
C C 0.0033 0.0016 'International Tables Vol C Tables 4.2.6.8 and 6.1.1.4'
H H 0.0000 0.0000 'International Tables Vol C Tables 4.2.6.8 and 6.1.1.4'
N N 0.0061 0.0033 'International Tables Vol C Tables 4.2.6.8 and 6.1.1.4'
O O 0.0106 0.0060 'International Tables Vol C Tables 4.2.6.8 and 6.1.1.4'
Cl Cl 0.1484 0.1585 'International Tables Vol C Tables 4.2.6.8 and 6.1.1.4'
Mo Mo -1.6832 0.6857 'International Tables Vol C Tables 4.2.6.8 and 6.1.1.4'

loop_
_geom_angle_atom_site_label_1
_geom_angle_atom_site_label_2
_geom_angle_atom_site_label_3
_geom_angle
N1 Mo1 N2 99.54(13)
N1 Mo1 O3 93.63(11)
N2 Mo1 O3 166.63(11)
N1 Mo1 O4 162.45(11)
N2 Mo1 O4 97.97(11)
O3 Mo1 O4 68.93(9)
N1 Mo1 Cl2 98.61(11)
N2 Mo1 Cl2 95.40(10)
O3 Mo1 Cl2 80.23(7)
O4 Mo1 Cl2 80.79(7)
N1 Mo1 Cl1 95.59(12)
N2 Mo1 Cl1 98.42(10)
O3 Mo1 Cl1 82.50(7)
O4 Mo1 Cl1 80.71(7)
Cl2 Mo1 Cl1 158.24(4)
C1 N1 Mo1 148.7(2)
C4 N2 Mo1 148.7(2)
C2 O1 C5 110.9(3)
C5 O2 C3 111.4(3)
C9 O3 C8 112.3(3)
C9 O3 Mo1 115.6(2)
C8 O3 Mo1 118.6(2)
C10 O4 C11 111.2(3)
C10 O4 Mo1 114.0(2)
C11 O4 Mo1 118.0(2)
N1 C1 C20 105.4(3)
N1 C1 C30 109.9(3)
C20 C1 C30 110.3(3)
N1 C1 C2 105.0(2)
C20 C1 C2 112.7(3)
C30 C1 C2 113.0(3)
O1 C2 C3 105.1(3)
O1 C2 C1 109.9(3)
C3 C2 C1 115.3(3)
O2 C3 C2 104.0(3)
O2 C3 C4 110.0(3)
C2 C3 C4 114.7(3)
N2 C4 C50 106.9(3)
N2 C4 C40 109.7(3)
C50 C4 C40 110.1(3)
N2 C4 C3 105.6(2)
C50 C4 C3 112.1(3)
C40 C4 C3 112.2(3)
O2 C5 O1 106.4(3)
O2 C5 C7 109.1(3)
O1 C5 C7 109.1(3)
O2 C5 C6 109.2(3)
O1 C5 C6 110.3(3)
C7 C5 C6 112.5(4)
O3 C9 C10 107.6(3)
O4 C10 C9 107.0(3)
C25 C20 C21 117.8(3)
C25 C20 C1 123.4(3)
C21 C20 C1 118.8(3)
C22 C21 C20 121.3(4)
C23 C22 C21 120.4(4)
C24 C23 C22 119.2(4)
C23 C24 C25 120.7(4)
C20 C25 C24 120.5(3)
C31 C30 C35 118.6(3)
C31 C30 C1 122.1(3)
C35 C30 C1 119.3(3)
C30 C31 C32 120.2(4)
C33 C32 C31 120.4(4)
C32 C33 C34 120.0(4)
C33 C34 C35 120.2(4)
C34 C35 C30 120.5(4)
C45 C40 C41 119.2(4)
C45 C40 C4 122.1(3)
C41 C40 C4 118.6(4)
C42 C41 C40 119.3(5)
C43 C42 C41 121.3(5)
C42 C43 C44 119.6(4)
C45 C44 C43 119.5(5)
C40 C45 C44 121.0(4)
C51 C50 C55 118.6(3)
C51 C50 C4 123.1(3)
C55 C50 C4 118.2(3)
C50 C51 C52 120.9(4)
C53 C52 C51 120.1(4)
C52 C53 C54 119.5(4)
C53 C54 C55 120.8(4)
C54 C55 C50 120.1(4)
C61 C60 C65 119.6(7)
C61 C60 C66 121.9(10)
C65 C60 C66 118.4(9)
C60 C61 C62 125.2(8)
C61 C62 C63 117.5(7)
C64 C63 C62 115.9(7)
C63 C64 C65 127.5(9)
C64 C65 C60 114.2(7)

loop_
_geom_bond_atom_site_label_1
_geom_bond_atom_site_label_2
_geom_bond_distance
Mo1 N1 1.737(2)
Mo1 N2 1.739(3)
Mo1 O3 2.365(2)
Mo1 O4 2.380(2)
Mo1 Cl2 2.4003(10)
Mo1 Cl1 2.4072(10)
N1 C1 1.458(4)
N2 C4 1.456(4)
O1 C2 1.424(4)
O1 C5 1.434(4)
O2 C5 1.419(4)
O2 C3 1.423(4)
O3 C9 1.431(5)
O3 C8 1.448(5)
O4 C10 1.441(5)
O4 C11 1.461(5)
C1 C20 1.536(5)
C1 C30 1.537(5)
C1 C2 1.569(4)
C2 C3 1.549(5)
C3 C4 1.563(5)
C4 C50 1.540(5)
C4 C40 1.549(5)
C5 C7 1.515(6)
C5 C6 1.517(6)
C9 C10 1.492(6)
C20 C25 1.391(5)
C20 C21 1.396(5)
C21 C22 1.383(6)
C22 C23 1.382(6)
C23 C24 1.375(6)
C24 C25 1.397(6)
C30 C31 1.380(5)
C30 C35 1.401(5)
C31 C32 1.397(6)
C32 C33 1.368(7)
C33 C34 1.373(6)
C34 C35 1.381(5)
C40 C45 1.371(6)
C40 C41 1.406(6)
C41 C42 1.388(7)
C42 C43 1.360(9)
C43 C44 1.399(8)
C44 C45 1.389(6)
C50 C51 1.375(6)
C50 C55 1.397(5)
C51 C52 1.398(6)
C52 C53 1.374(6)
C53 C54 1.376(7)
C54 C55 1.389(6)
C60 C61 1.322(10)
C60 C65 1.417(11)
C60 C66 1.420(11)
C61 C62 1.351(9)
C62 C63 1.421(10)
C63 C64 1.343(10)
C64 C65 1.366(11)

loop_
_geom_torsion_atom_site_label_1
_geom_torsion_atom_site_label_2
_geom_torsion_atom_site_label_3
_geom_torsion_atom_site_label_4
_geom_torsion
N2 Mo1 N1 C1 -19.6(6)
O3 Mo1 N1 C1 162.7(6)
O4 Mo1 N1 C1 156.7(4)
Cl2 Mo1 N1 C1 -116.6(6)
Cl1 Mo1 N1 C1 79.9(6)
N1 Mo1 N2 C4 -18.2(5)
O3 Mo1 N2 C4 151.6(4)
O4 Mo1 N2 C4 162.9(5)
Cl2 Mo1 N2 C4 81.5(5)
Cl1 Mo1 N2 C4 -115.4(5)
N1 Mo1 O3 C9 167.8(3)
N2 Mo1 O3 C9 -2.2(7)
O4 Mo1 O3 C9 -14.1(3)
Cl2 Mo1 O3 C9 69.7(3)
Cl1 Mo1 O3 C9 -97.0(3)
N1 Mo1 O3 C8 30.2(3)
N2 Mo1 O3 C8 -139.8(5)
O4 Mo1 O3 C8 -151.8(3)
Cl2 Mo1 O3 C8 -68.0(3)
Cl1 Mo1 O3 C8 125.3(3)
N1 Mo1 O4 C10 -11.8(5)
N2 Mo1 O4 C10 164.6(3)
O3 Mo1 O4 C10 -18.2(2)
Cl2 Mo1 O4 C10 -101.2(2)
Cl1 Mo1 O4 C10 67.3(2)
N1 Mo1 O4 C11 -145.0(5)
N2 Mo1 O4 C11 31.4(3)
O3 Mo1 O4 C11 -151.4(3)
Cl2 Mo1 O4 C11 125.6(3)
Cl1 Mo1 O4 C11 -65.9(3)
Mo1 N1 C1 C20 -111.9(5)
Mo1 N1 C1 C30 129.3(5)
Mo1 N1 C1 C2 7.4(7)
C5 O1 C2 C3 -5.5(4)
C5 O1 C2 C1 -130.2(3)
N1 C1 C2 O1 176.7(3)
C20 C1 C2 O1 -69.0(3)
C30 C1 C2 O1 56.9(4)
N1 C1 C2 C3 58.2(4)
C20 C1 C2 C3 172.5(3)
C30 C1 C2 C3 -61.7(4)
C5 O2 C3 C2 -15.4(4)
C5 O2 C3 C4 -138.7(3)
O1 C2 C3 O2 12.4(3)
C1 C2 C3 O2 133.6(3)
O1 C2 C3 C4 132.6(3)
C1 C2 C3 C4 -106.3(3)
Mo1 N2 C4 C50 -113.0(4)
Mo1 N2 C4 C40 127.7(4)
Mo1 N2 C4 C3 6.5(6)
O2 C3 C4 N2 174.2(3)
C2 C3 C4 N2 57.4(4)
O2 C3 C4 C50 -69.8(4)
C2 C3 C4 C50 173.4(3)
O2 C3 C4 C40 54.7(4)
C2 C3 C4 C40 -62.1(4)
C3 O2 C5 O1 12.4(4)
C3 O2 C5 C7 130.0(3)
C3 O2 C5 C6 -106.6(4)
C2 O1 C5 O2 -3.7(4)
C2 O1 C5 C7 -121.2(3)
C2 O1 C5 C6 114.7(3)
C8 O3 C9 C10 -177.0(3)
Mo1 O3 C9 C10 42.7(4)
C11 O4 C10 C9 -177.6(3)
Mo1 O4 C10 C9 46.1(4)
O3 C9 C10 O4 -56.9(4)
N1 C1 C20 C25 106.3(4)
C30 C1 C20 C25 -135.1(4)
C2 C1 C20 C25 -7.7(4)
N1 C1 C20 C21 -71.2(4)
C30 C1 C20 C21 47.4(4)
C2 C1 C20 C21 174.8(3)
C25 C20 C21 C22 0.1(6)
C1 C20 C21 C22 177.7(4)
C20 C21 C22 C23 -0.6(7)
C21 C22 C23 C24 0.3(7)
C22 C23 C24 C25 0.6(7)
C21 C20 C25 C24 0.7(6)
C1 C20 C25 C24 -176.8(3)
C23 C24 C25 C20 -1.1(6)
N1 C1 C30 C31 -13.6(5)
C20 C1 C30 C31 -129.4(4)
C2 C1 C30 C31 103.4(4)
N1 C1 C30 C35 164.9(3)
C20 C1 C30 C35 49.0(4)
C2 C1 C30 C35 -78.2(4)
C35 C30 C31 C32 -0.9(6)
C1 C30 C31 C32 177.6(4)
C30 C31 C32 C33 0.5(7)
C31 C32 C33 C34 0.7(7)
C32 C33 C34 C35 -1.6(7)
C33 C34 C35 C30 1.2(6)
C31 C30 C35 C34 0.0(6)
C1 C30 C35 C34 -178.4(3)
N2 C4 C40 C45 -11.4(5)
C50 C4 C40 C45 -128.7(4)
C3 C4 C40 C45 105.7(4)
N2 C4 C40 C41 166.4(3)
C50 C4 C40 C41 49.1(4)
C3 C4 C40 C41 -76.5(4)
C45 C40 C41 C42 -1.6(6)
C4 C40 C41 C42 -179.5(4)
C40 C41 C42 C43 1.4(7)
C41 C42 C43 C44 -0.5(7)
C42 C43 C44 C45 -0.2(7)
C41 C40 C45 C44 1.0(6)
C4 C40 C45 C44 178.8(4)
C43 C44 C45 C40 -0.1(6)
N2 C4 C50 C51 126.7(4)
C40 C4 C50 C51 -114.2(4)
C3 C4 C50 C51 11.4(5)
N2 C4 C50 C55 -55.3(4)
C40 C4 C50 C55 63.8(4)
C3 C4 C50 C55 -170.6(3)
C55 C50 C51 C52 -0.2(6)
C4 C50 C51 C52 177.8(4)
C50 C51 C52 C53 0.9(6)
C51 C52 C53 C54 -1.0(6)
C52 C53 C54 C55 0.4(6)
C53 C54 C55 C50 0.3(6)
C51 C50 C55 C54 -0.4(5)
C4 C50 C55 C54 -178.5(3)
C65 C60 C61 C62 1.5(10)
C66 C60 C61 C62 -179.6(7)
C60 C61 C62 C63 -2.9(11)
C61 C62 C63 C64 2.5(9)
C62 C63 C64 C65 -0.9(10)
C63 C64 C65 C60 -0.4(9)
C61 C60 C65 C64 0.2(8)
C66 C60 C65 C64 -178.7(6)
